data_2229684
loop_
_publ_author_name
'Shahverdizadeh, Gholam Hossein'
'Tiekink, Edward R. T.'

_publ_section_title
;
 2-[<i>N</i>-(4-{4-[(<i>E</i>)-(2-Hydroxybenzylidene)amino]phenoxy}phenyl)carboximidoyl]phenol
;
_journal_coeditor_code HG5006
_journal_issue 4
_journal_name_full 'Acta Crystallographica Section E'
_journal_page_first o798
_journal_paper_doi 10.1107/S1600536811007847
_journal_volume 67
_journal_year 2011
_chemical_formula_iupac 'C26 H20 N2 O3'
_chemical_formula_moiety 'C26 H20 N2 O3'
_chemical_formula_sum 'C26 H20 N2 O3'
_chemical_formula_weight 408.44
_chemical_name_systematic
;
2-[<i>N</i>-(4-{4-[(<i>E</i>)-(2-
hydroxybenzylidene)amino]phenoxy}phenyl)carboximidoyl]phenol
;
_space_group_IT_number 14
_symmetry_cell_setting monoclinic
_symmetry_space_group_name_Hall '-P 2ybc'
_symmetry_space_group_name_H-M 'P 1 21/c 1'
_atom_sites_solution_hydrogens geom
_atom_sites_solution_primary direct
_atom_sites_solution_secondary difmap
_audit_creation_method SHELXL-97
_cell_angle_alpha 90
_cell_angle_beta 129.636(7)
_cell_angle_gamma 90
_cell_formula_units_Z 4
_cell_length_a 6.0234(9)
_cell_length_b 46.225(7)
_cell_length_c 9.4371(11)
_cell_measurement_reflns_used 806
_cell_measurement_temperature 293(2)
_cell_measurement_theta_max 20.9
_cell_measurement_theta_min 2.6
_cell_volume 2023.5(5)
_computing_cell_refinement 'SAINT (Bruker, 2007)'
_computing_data_collection 'APEX2 (Bruker, 2007)'
_computing_data_reduction 'SAINT (Bruker, 2007)'
_computing_molecular_graphics
;
ORTEP-3 (Farrugia, 1997) and DIAMOND (Brandenburg, 2006)
;
_computing_publication_material 'publCIF (Westrip, 2010)'
_computing_structure_refinement 'SHELXL97 (Sheldrick, 2008)'
_computing_structure_solution 'SHELXS97 (Sheldrick, 2008)'
_diffrn_ambient_temperature 293(2)
_diffrn_measured_fraction_theta_full 0.999
_diffrn_measured_fraction_theta_max 0.999
_diffrn_measurement_device_type 'Bruker APEXII CCD'
_diffrn_measurement_method '\f and \w scans'
_diffrn_radiation_monochromator graphite
_diffrn_radiation_source 'fine-focus sealed tube'
_diffrn_radiation_type MoK\a
_diffrn_radiation_wavelength 0.71073
_diffrn_reflns_av_R_equivalents 0.089
_diffrn_reflns_av_sigmaI/netI 0.143
_diffrn_reflns_limit_h_max 7
_diffrn_reflns_limit_h_min -7
_diffrn_reflns_limit_k_max 31
_diffrn_reflns_limit_k_min -54
_diffrn_reflns_limit_l_max 11
_diffrn_reflns_limit_l_min -11
_diffrn_reflns_number 10647
_diffrn_reflns_theta_full 25.0
_diffrn_reflns_theta_max 25.0
_diffrn_reflns_theta_min 1.8
_exptl_absorpt_coefficient_mu 0.089
_exptl_absorpt_correction_T_max 1.000
_exptl_absorpt_correction_T_min 0.856
_exptl_absorpt_correction_type multi-scan
_exptl_absorpt_process_details '(SADABS; Sheldrick, 1996)'
_exptl_crystal_colour yellow
_exptl_crystal_density_diffrn 1.341
_exptl_crystal_density_method 'not measured'
_exptl_crystal_description prism
_exptl_crystal_F_000 856
_exptl_crystal_size_max 0.35
_exptl_crystal_size_mid 0.24
_exptl_crystal_size_min 0.08
_refine_diff_density_max 0.33
_refine_diff_density_min -0.31
_refine_ls_extinction_coef 0.012(2)
_refine_ls_extinction_expression Fc^*^=kFc[1+0.001xFc^2^\l^3^/sin(2\q)]^-1/4^
_refine_ls_extinction_method SHELXL
_refine_ls_goodness_of_fit_ref 1.05
_refine_ls_hydrogen_treatment constr
_refine_ls_matrix_type full
_refine_ls_number_parameters 283
_refine_ls_number_reflns 3567
_refine_ls_number_restraints 0
_refine_ls_restrained_S_all 1.05
_refine_ls_R_factor_all 0.180
_refine_ls_R_factor_gt 0.069
_refine_ls_shift/su_max_lt 0.001
_refine_ls_shift/su_mean 0.000
_refine_ls_structure_factor_coef Fsqd
_refine_ls_weighting_details 'calc w=1/[\s^2^(Fo^2^)+(0.0859P)^2^] where P=(Fo^2^+2Fc^2^)/3'
_refine_ls_weighting_scheme calc
_refine_ls_wR_factor_gt 0.166
_refine_ls_wR_factor_ref 0.242
_reflns_number_gt 1468
_reflns_number_total 3567
_reflns_threshold_expression I>2\s(I)
_cod_data_source_file hg5006.cif
_cod_data_source_block I
_cod_original_sg_symbol_Hall '-P 2ybc '
_cod_original_sg_symbol_H-M 'P 21/c'
_cod_database_code 2229684
_cod_database_fobs_code 2229684

loop_
_symmetry_equiv_pos_as_xyz
'x, y, z'
'-x, y+1/2, -z+1/2'
'-x, -y, -z'
'x, -y-1/2, z-1/2'

loop_
_atom_site_type_symbol
_atom_site_label
_atom_site_fract_x
_atom_site_fract_y
_atom_site_fract_z
_atom_site_U_iso_or_equiv
_atom_site_adp_type
_atom_site_calc_flag
_atom_site_refinement_flags
_atom_site_occupancy
_atom_site_disorder_assembly
_atom_site_disorder_group
O O1 0.9581(7) 0.39134(8) 0.7320(5) 0.0577(11) Uani d . 1 . .
H H1o 0.8694 0.3762 0.7075 0.087 Uiso calc R 1 . .
O O2 0.1380(6) 0.24995(7) 0.6475(4) 0.0383(9) Uani d . 1 . .
O O3 0.7882(8) 0.10965(8) 0.5591(5) 0.0560(11) Uani d . 1 . .
H H3o 0.7480 0.1245 0.5856 0.084 Uiso calc R 1 . .
N N1 0.5304(8) 0.35847(8) 0.6345(5) 0.0365(10) Uani d . 1 . .
N N2 0.5548(8) 0.14148(9) 0.6585(5) 0.0384(10) Uani d . 1 . .
C C1 0.7827(10) 0.41395(11) 0.6882(6) 0.0405(13) Uani d . 1 . .
C C2 0.4989(10) 0.40991(10) 0.6172(6) 0.0339(11) Uani d . 1 . .
C C3 0.3264(11) 0.43421(11) 0.5699(6) 0.0428(13) Uani d . 1 . .
H H3 0.1367 0.4318 0.5221 0.051 Uiso calc R 1 . .
C C4 0.4323(12) 0.46186(11) 0.5928(7) 0.0525(15) Uani d . 1 . .
H H4 0.3142 0.4779 0.5581 0.063 Uiso calc R 1 . .
C C5 0.7160(13) 0.46527(12) 0.6678(7) 0.0545(15) Uani d . 1 . .
H H5 0.7903 0.4838 0.6866 0.065 Uiso calc R 1 . .
C C6 0.8909(12) 0.44174(12) 0.7155(7) 0.0509(15) Uani d . 1 . .
H H6 1.0818 0.4444 0.7661 0.061 Uiso calc R 1 . .
C C7 0.3857(10) 0.38160(10) 0.6009(6) 0.0372(12) Uani d . 1 . .
H H7 0.2021 0.3800 0.5649 0.045 Uiso calc R 1 . .
C C8 0.4255(9) 0.33115(10) 0.6359(6) 0.0315(11) Uani d . 1 . .
C C9 0.4603(9) 0.30768(10) 0.5600(6) 0.0339(11) Uani d . 1 . .
H H9 0.5465 0.3104 0.5071 0.041 Uiso calc R 1 . .
C C10 0.3696(10) 0.28052(10) 0.5618(6) 0.0366(12) Uani d . 1 . .
H H10 0.3878 0.2651 0.5067 0.044 Uiso calc R 1 . .
C C11 0.2507(9) 0.27635(9) 0.6465(6) 0.0322(12) Uani d . 1 . .
C C12 0.2179(9) 0.29916(10) 0.7254(6) 0.0338(12) Uani d . 1 . .
H H12 0.1379 0.2962 0.7820 0.041 Uiso calc R 1 . .
C C13 0.3047(9) 0.32640(10) 0.7197(6) 0.0349(12) Uani d . 1 . .
H H13 0.2823 0.3419 0.7726 0.042 Uiso calc R 1 . .
C C14 0.2517(10) 0.22375(10) 0.6487(6) 0.0313(12) Uani d . 1 . .
C C15 0.5385(10) 0.21951(10) 0.7314(6) 0.0377(13) Uani d . 1 . .
H H15 0.6668 0.2350 0.7849 0.045 Uiso calc R 1 . .
C C16 0.6329(10) 0.19221(10) 0.7340(6) 0.0352(12) Uani d . 1 . .
H H16 0.8251 0.1895 0.7878 0.042 Uiso calc R 1 . .
C C17 0.4477(9) 0.16882(10) 0.6583(6) 0.0339(12) Uani d . 1 . .
C C18 0.1595(9) 0.17341(10) 0.5739(6) 0.0357(12) Uani d . 1 . .
H H18 0.0316 0.1579 0.5211 0.043 Uiso calc R 1 . .
C C19 0.0608(9) 0.20082(10) 0.5677(6) 0.0349(12) Uani d . 1 . .
H H19 -0.1331 0.2038 0.5092 0.042 Uiso calc R 1 . .
C C20 0.4768(10) 0.11806(10) 0.6915(6) 0.0389(13) Uani d . 1 . .
H H20 0.3650 0.1194 0.7276 0.047 Uiso calc R 1 . .
C C21 0.5609(9) 0.08991(10) 0.6732(6) 0.0348(12) Uani d . 1 . .
C C22 0.7033(10) 0.08644(11) 0.6017(6) 0.0386(12) Uani d . 1 . .
C C23 0.7609(11) 0.05915(12) 0.5731(7) 0.0485(14) Uani d . 1 . .
H H23 0.8522 0.0570 0.5231 0.058 Uiso calc R 1 . .
C C24 0.6833(11) 0.03516(12) 0.6185(7) 0.0555(16) Uani d . 1 . .
H H24 0.7213 0.0168 0.5983 0.067 Uiso calc R 1 . .
C C25 0.5489(12) 0.03808(12) 0.6941(7) 0.0549(15) Uani d . 1 . .
H H25 0.5031 0.0218 0.7284 0.066 Uiso calc R 1 . .
C C26 0.4831(11) 0.06532(11) 0.7186(6) 0.0443(13) Uani d . 1 . .
H H26 0.3868 0.0673 0.7652 0.053 Uiso calc R 1 . .

loop_
_atom_site_aniso_label
_atom_site_aniso_U_11
_atom_site_aniso_U_22
_atom_site_aniso_U_33
_atom_site_aniso_U_12
_atom_site_aniso_U_13
_atom_site_aniso_U_23
O1 0.046(2) 0.053(3) 0.078(3) 0.0038(19) 0.041(2) -0.001(2)
O2 0.0476(19) 0.0225(19) 0.051(2) 0.0009(16) 0.0340(18) 0.0014(14)
O3 0.072(3) 0.046(3) 0.075(3) -0.003(2) 0.059(2) -0.002(2)
N1 0.043(2) 0.031(2) 0.036(2) -0.003(2) 0.026(2) -0.0042(18)
N2 0.036(2) 0.034(3) 0.038(2) -0.0007(19) 0.020(2) -0.0003(18)
C1 0.046(3) 0.038(3) 0.040(3) -0.002(3) 0.029(3) -0.003(2)
C2 0.036(3) 0.029(3) 0.036(3) -0.002(2) 0.023(2) -0.001(2)
C3 0.047(3) 0.034(3) 0.046(3) 0.000(3) 0.029(3) -0.001(2)
C4 0.070(4) 0.030(3) 0.053(4) 0.003(3) 0.037(3) -0.002(3)
C5 0.071(4) 0.039(4) 0.053(4) -0.021(3) 0.039(3) -0.007(3)
C6 0.054(3) 0.051(4) 0.053(4) -0.008(3) 0.036(3) -0.001(3)
C7 0.035(3) 0.035(3) 0.042(3) 0.002(2) 0.025(2) -0.002(2)
C8 0.032(3) 0.028(3) 0.031(3) 0.001(2) 0.019(2) 0.000(2)
C9 0.040(3) 0.033(3) 0.036(3) 0.000(2) 0.027(2) -0.002(2)
C10 0.048(3) 0.029(3) 0.039(3) 0.006(2) 0.031(3) 0.000(2)
C11 0.036(3) 0.028(3) 0.028(3) 0.002(2) 0.019(2) 0.001(2)
C12 0.037(3) 0.034(3) 0.034(3) 0.003(2) 0.025(2) -0.002(2)
C13 0.044(3) 0.028(3) 0.036(3) 0.002(2) 0.027(3) -0.006(2)
C14 0.038(3) 0.027(3) 0.032(3) 0.002(2) 0.024(3) 0.001(2)
C15 0.040(3) 0.032(3) 0.033(3) -0.005(2) 0.019(3) -0.001(2)
C16 0.032(3) 0.029(3) 0.037(3) -0.002(2) 0.019(2) -0.002(2)
C17 0.036(3) 0.037(3) 0.030(3) 0.001(2) 0.022(2) -0.001(2)
C18 0.039(3) 0.026(3) 0.039(3) -0.006(2) 0.023(2) -0.005(2)
C19 0.032(3) 0.036(3) 0.034(3) -0.003(2) 0.020(2) 0.000(2)
C20 0.044(3) 0.036(3) 0.039(3) -0.003(3) 0.028(3) -0.001(2)
C21 0.033(3) 0.031(3) 0.037(3) -0.001(2) 0.020(2) -0.001(2)
C22 0.039(3) 0.032(3) 0.041(3) 0.002(2) 0.024(3) 0.000(2)
C23 0.045(3) 0.046(4) 0.052(4) 0.006(3) 0.030(3) -0.003(3)
C24 0.049(3) 0.037(4) 0.059(4) 0.006(3) 0.025(3) -0.005(3)
C25 0.061(4) 0.032(3) 0.056(4) -0.002(3) 0.030(3) 0.008(3)
C26 0.052(3) 0.033(3) 0.048(3) -0.003(3) 0.032(3) 0.005(2)

loop_
_atom_type_symbol
_atom_type_description
_atom_type_scat_dispersion_real
_atom_type_scat_dispersion_imag
_atom_type_scat_source
C C 0.0033 0.0016 'International Tables Vol C Tables 4.2.6.8 and 6.1.1.4'
H H 0.0000 0.0000 'International Tables Vol C Tables 4.2.6.8 and 6.1.1.4'
N N 0.0061 0.0033 'International Tables Vol C Tables 4.2.6.8 and 6.1.1.4'
O O 0.0106 0.0060 'International Tables Vol C Tables 4.2.6.8 and 6.1.1.4'

loop_
_geom_angle_atom_site_label_1
_geom_angle_atom_site_label_2
_geom_angle_atom_site_label_3
_geom_angle_site_symmetry_1
_geom_angle_site_symmetry_3
_geom_angle
_geom_angle_publ_flag
C1 O1 H1o . . 109.5 ?
C14 O2 C11 . . 121.5(4) ?
C22 O3 H3o . . 109.5 ?
C7 N1 C8 . . 120.5(4) ?
C20 N2 C17 . . 120.7(4) ?
O1 C1 C6 . . 118.5(5) ?
O1 C1 C2 . . 121.6(4) ?
C6 C1 C2 . . 120.0(5) ?
C1 C2 C3 . . 118.7(5) ?
C1 C2 C7 . . 121.7(4) ?
C3 C2 C7 . . 119.5(4) ?
C4 C3 C2 . . 121.3(5) ?
C4 C3 H3 . . 119.4 ?
C2 C3 H3 . . 119.4 ?
C5 C4 C3 . . 118.9(5) ?
C5 C4 H4 . . 120.6 ?
C3 C4 H4 . . 120.6 ?
C6 C5 C4 . . 121.1(5) ?
C6 C5 H5 . . 119.4 ?
C4 C5 H5 . . 119.4 ?
C5 C6 C1 . . 120.0(5) ?
C5 C6 H6 . . 120.0 ?
C1 C6 H6 . . 120.0 ?
N1 C7 C2 . . 122.0(4) ?
N1 C7 H7 . . 119.0 ?
C2 C7 H7 . . 119.0 ?
C9 C8 C13 . . 118.4(4) ?
C9 C8 N1 . . 118.5(4) ?
C13 C8 N1 . . 122.9(4) ?
C10 C9 C8 . . 121.1(4) ?
C10 C9 H9 . . 119.5 ?
C8 C9 H9 . . 119.5 ?
C9 C10 C11 . . 119.4(4) ?
C9 C10 H10 . . 120.3 ?
C11 C10 H10 . . 120.3 ?
C12 C11 C10 . . 120.7(4) ?
C12 C11 O2 . . 115.3(4) ?
C10 C11 O2 . . 123.8(4) ?
C11 C12 C13 . . 119.4(4) ?
C11 C12 H12 . . 120.3 ?
C13 C12 H12 . . 120.3 ?
C12 C13 C8 . . 121.0(4) ?
C12 C13 H13 . . 119.5 ?
C8 C13 H13 . . 119.5 ?
C19 C14 C15 . . 120.2(4) ?
C19 C14 O2 . . 115.6(4) ?
C15 C14 O2 . . 124.1(4) ?
C16 C15 C14 . . 119.5(5) ?
C16 C15 H15 . . 120.2 ?
C14 C15 H15 . . 120.2 ?
C15 C16 C17 . . 121.3(4) ?
C15 C16 H16 . . 119.3 ?
C17 C16 H16 . . 119.3 ?
C16 C17 C18 . . 118.6(5) ?
C16 C17 N2 . . 118.7(4) ?
C18 C17 N2 . . 122.5(4) ?
C19 C18 C17 . . 120.6(4) ?
C19 C18 H18 . . 119.7 ?
C17 C18 H18 . . 119.7 ?
C14 C19 C18 . . 119.7(4) ?
C14 C19 H19 . . 120.2 ?
C18 C19 H19 . . 120.2 ?
N2 C20 C21 . . 121.0(5) ?
N2 C20 H20 . . 119.5 ?
C21 C20 H20 . . 119.5 ?
C26 C21 C22 . . 118.9(5) ?
C26 C21 C20 . . 118.9(5) ?
C22 C21 C20 . . 122.0(4) ?
O3 C22 C23 . . 118.4(5) ?
O3 C22 C21 . . 121.1(4) ?
C23 C22 C21 . . 120.5(5) ?
C24 C23 C22 . . 119.9(5) ?
C24 C23 H23 . . 120.0 ?
C22 C23 H23 . . 120.0 ?
C23 C24 C25 . . 120.6(5) ?
C23 C24 H24 . . 119.7 ?
C25 C24 H24 . . 119.7 ?
C26 C25 C24 . . 119.9(5) ?
C26 C25 H25 . . 120.1 ?
C24 C25 H25 . . 120.1 ?
C25 C26 C21 . . 120.1(5) ?
C25 C26 H26 . . 119.9 ?
C21 C26 H26 . . 119.9 ?

loop_
_geom_bond_atom_site_label_1
_geom_bond_atom_site_label_2
_geom_bond_site_symmetry_2
_geom_bond_distance
_geom_bond_publ_flag
O1 C1 . 1.350(5) ?
O1 H1o . 0.8200 ?
O2 C14 . 1.388(5) ?
O2 C11 . 1.399(5) ?
O3 C22 . 1.356(5) ?
O3 H3o . 0.8200 ?
N1 C7 . 1.285(5) ?
N1 C8 . 1.416(6) ?
N2 C20 . 1.295(5) ?
N2 C17 . 1.418(6) ?
C1 C6 . 1.388(7) ?
C1 C2 . 1.395(6) ?
C2 C3 . 1.396(6) ?
C2 C7 . 1.438(6) ?
C3 C4 . 1.383(6) ?
C3 H3 . 0.9300 ?
C4 C5 . 1.379(7) ?
C4 H4 . 0.9300 ?
C5 C6 . 1.375(7) ?
C5 H5 . 0.9300 ?
C6 H6 . 0.9300 ?
C7 H7 . 0.9300 ?
C8 C9 . 1.387(6) ?
C8 C13 . 1.392(6) ?
C9 C10 . 1.374(6) ?
C9 H9 . 0.9300 ?
C10 C11 . 1.385(6) ?
C10 H10 . 0.9300 ?
C11 C12 . 1.376(6) ?
C12 C13 . 1.378(6) ?
C12 H12 . 0.9300 ?
C13 H13 . 0.9300 ?
C14 C19 . 1.381(6) ?
C14 C15 . 1.382(6) ?
C15 C16 . 1.378(6) ?
C15 H15 . 0.9300 ?
C16 C17 . 1.381(6) ?
C16 H16 . 0.9300 ?
C17 C18 . 1.389(6) ?
C18 C19 . 1.385(6) ?
C18 H18 . 0.9300 ?
C19 H19 . 0.9300 ?
C20 C21 . 1.447(6) ?
C20 H20 . 0.9300 ?
C21 C26 . 1.397(6) ?
C21 C22 . 1.398(7) ?
C22 C23 . 1.380(6) ?
C23 C24 . 1.374(7) ?
C23 H23 . 0.9300 ?
C24 C25 . 1.386(8) ?
C24 H24 . 0.9300 ?
C25 C26 . 1.383(7) ?
C25 H25 . 0.9300 ?
C26 H26 . 0.9300 ?

loop_
_geom_hbond_atom_site_label_D
_geom_hbond_atom_site_label_H
_geom_hbond_atom_site_label_A
_geom_hbond_site_symmetry_A
_geom_hbond_distance_DH
_geom_hbond_distance_HA
_geom_hbond_distance_DA
_geom_hbond_angle_DHA
O1 H1o N1 . 0.82 1.88 2.602(5) 147
O3 H3o N2 . 0.82 1.86 2.589(5) 147
C23 H23 Cg1 4_543 0.93 2.90 3.556(6) 129
C26 H26 Cg1 4_544 0.93 2.90 3.566(6) 129
C16 H16 Cg2 4_644 0.93 2.76 3.469(6) 133
C19 H19 Cg2 4_443 0.93 2.86 3.582(5) 135
C9 H9 Cg3 4_543 0.93 2.76 3.462(5) 133
C12 H12 Cg3 4_544 0.93 2.88 3.584(5) 134
C3 H3 Cg4 4_443 0.93 2.87 3.512(6) 128
C6 H6 Cg4 4_644 0.93 2.95 3.626(7) 131

loop_
_geom_torsion_atom_site_label_1
_geom_torsion_atom_site_label_2
_geom_torsion_atom_site_label_3
_geom_torsion_atom_site_label_4
_geom_torsion_site_symmetry_1
_geom_torsion_site_symmetry_2
_geom_torsion_site_symmetry_3
_geom_torsion_site_symmetry_4
_geom_torsion
_geom_torsion_publ_flag
O1 C1 C2 C3 . . . . -178.2(4) ?
C6 C1 C2 C3 . . . . 1.9(7) ?
O1 C1 C2 C7 . . . . 5.1(7) ?
C6 C1 C2 C7 . . . . -174.8(5) ?
C1 C2 C3 C4 . . . . -0.2(7) ?
C7 C2 C3 C4 . . . . 176.6(4) ?
C2 C3 C4 C5 . . . . -1.5(8) ?
C3 C4 C5 C6 . . . . 1.6(8) ?
C4 C5 C6 C1 . . . . 0.1(8) ?
O1 C1 C6 C5 . . . . 178.3(5) ?
C2 C1 C6 C5 . . . . -1.8(7) ?
C8 N1 C7 C2 . . . . 173.4(4) ?
C1 C2 C7 N1 . . . . -6.6(7) ?
C3 C2 C7 N1 . . . . 176.7(4) ?
C7 N1 C8 C9 . . . . 140.4(4) ?
C7 N1 C8 C13 . . . . -43.6(6) ?
C13 C8 C9 C10 . . . . 2.1(6) ?
N1 C8 C9 C10 . . . . 178.3(4) ?
C8 C9 C10 C11 . . . . -2.3(7) ?
C9 C10 C11 C12 . . . . 1.2(7) ?
C9 C10 C11 O2 . . . . 176.5(4) ?
C14 O2 C11 C12 . . . . -152.1(4) ?
C14 O2 C11 C10 . . . . 32.4(6) ?
C10 C11 C12 C13 . . . . 0.0(7) ?
O2 C11 C12 C13 . . . . -175.7(4) ?
C11 C12 C13 C8 . . . . -0.2(7) ?
C9 C8 C13 C12 . . . . -0.9(6) ?
N1 C8 C13 C12 . . . . -176.9(4) ?
C11 O2 C14 C19 . . . . -151.5(4) ?
C11 O2 C14 C15 . . . . 31.5(6) ?
C19 C14 C15 C16 . . . . -0.7(7) ?
O2 C14 C15 C16 . . . . 176.3(4) ?
C14 C15 C16 C17 . . . . -1.1(7) ?
C15 C16 C17 C18 . . . . 1.8(7) ?
C15 C16 C17 N2 . . . . 177.5(4) ?
C20 N2 C17 C16 . . . . 140.5(4) ?
C20 N2 C17 C18 . . . . -44.0(6) ?
C16 C17 C18 C19 . . . . -0.7(7) ?
N2 C17 C18 C19 . . . . -176.2(4) ?
C15 C14 C19 C18 . . . . 1.7(7) ?
O2 C14 C19 C18 . . . . -175.5(4) ?
C17 C18 C19 C14 . . . . -1.0(7) ?
C17 N2 C20 C21 . . . . 173.5(4) ?
N2 C20 C21 C26 . . . . 177.0(4) ?
N2 C20 C21 C22 . . . . -6.7(7) ?
C26 C21 C22 O3 . . . . -178.7(4) ?
C20 C21 C22 O3 . . . . 5.0(7) ?
C26 C21 C22 C23 . . . . 1.3(7) ?
C20 C21 C22 C23 . . . . -175.1(4) ?
O3 C22 C23 C24 . . . . 178.6(4) ?
C21 C22 C23 C24 . . . . -1.3(8) ?
C22 C23 C24 C25 . . . . -0.4(8) ?
C23 C24 C25 C26 . . . . 2.2(8) ?
C24 C25 C26 C21 . . . . -2.3(8) ?
C22 C21 C26 C25 . . . . 0.6(7) ?
C20 C21 C26 C25 . . . . 177.0(4) ?

loop_
_cod_related_entry_id
_cod_related_entry_database
_cod_related_entry_code
1 ChemSpider 22812452
